data_7225997
loop_
_publ_author_name
'Ochoa, Mar\'ia Eugenia'
'Aguilar-Granda, Andr\'es'
'Ramirez-Montes, Pedro I.'
'Barba, Victor'
'L\'opez, Yliana'
'Santillan, Rosa'
'Farf\'an, Norberto'

_publ_section_title
;
 Designed synthesis of &#x201C;L&#x201D; shaped 17-halo-aryl-ethynyl
 steroids
;
_journal_issue 36
_journal_name_full CrystEngComm
_journal_page_first 6830
_journal_paper_doi 10.1039/C6CE01056C
_journal_volume 18
_journal_year 2016
_chemical_absolute_configuration rm
_chemical_formula_sum 'C34 H36 Br O3'
_chemical_formula_weight 572.54
_space_group_IT_number 4
_symmetry_cell_setting monoclinic
_symmetry_Int_Tables_number 4
_symmetry_space_group_name_Hall 'P 2yb'
_symmetry_space_group_name_H-M 'P 1 21 1'
_atom_sites_solution_hydrogens mixed
_audit_conform_dict_location ftp://ftp.iucr.org/pub/cif_core.dic
_audit_conform_dict_name cif_core.dic
_audit_conform_dict_version 2.4.3
_audit_creation_date 2016-02-23T11:15:48-00:00
_audit_creation_method 'WinGX routine CIF_UPDATE'
_audit_update_record
;
2016-03-10 deposited with the CCDC.
2016-07-13 downloaded from the CCDC.
;
_cell_angle_alpha 90
_cell_angle_beta 100.2320(10)
_cell_angle_gamma 90
_cell_formula_units_Z 2
_cell_length_a 6.59250(10)
_cell_length_b 22.2328(6)
_cell_length_c 10.2751(2)
_cell_measurement_reflns_used 10372
_cell_measurement_temperature 293(2)
_cell_measurement_theta_max 27.48
_cell_measurement_theta_min 2.91
_cell_measurement_wavelength 0.71073
_cell_volume 1482.07(5)
_computing_cell_refinement 'HKL Scalepack (Otwinowski & Minor 1997)'
_computing_data_collection 'Collect (Bruker AXS BV, 1997-2004)'
_computing_data_reduction 'HKL Denzo and Scalepack (Otwinowski & Minor 1997)'
_computing_molecular_graphics 'ORTEP-3 for Windows (Farrugia, 2012)'
_computing_publication_material 'WinGX publication routines (Farrugia, 2012)'
_computing_structure_refinement 'SHELXL-2014/7 (Sheldrick, 2014)'
_computing_structure_solution 'SHELXS-2013 (Sheldrick, 2008)'
_diffrn_ambient_temperature 293(2)
_diffrn_detector 'CCD plate'
_diffrn_detector_area_resol_mean 9
_diffrn_measured_fraction_theta_full 0.99
_diffrn_measured_fraction_theta_max 0.991
_diffrn_measurement_device '95mm CCD camera on \k-goniostat'
_diffrn_measurement_device_type KappaCCD
_diffrn_measurement_method 'CCD rotation images, thick slices'
_diffrn_orient_matrix_UB_11 0.014191
_diffrn_orient_matrix_UB_12 0.019807
_diffrn_orient_matrix_UB_13 -0.0853
_diffrn_orient_matrix_UB_21 -0.048646
_diffrn_orient_matrix_UB_22 0.038842
_diffrn_orient_matrix_UB_23 0.03273
_diffrn_orient_matrix_UB_31 0.145571
_diffrn_orient_matrix_UB_32 0.011049
_diffrn_orient_matrix_UB_33 0.037854
_diffrn_radiation_monochromator 'horizonally mounted graphite crystal'
_diffrn_radiation_probe x-ray
_diffrn_radiation_type MoK\a
_diffrn_radiation_wavelength 0.71073
_diffrn_reflns_av_R_equivalents 0.0282
_diffrn_reflns_av_unetI/netI 0.0448
_diffrn_reflns_Laue_measured_fraction_full 0.99
_diffrn_reflns_Laue_measured_fraction_max 0.991
_diffrn_reflns_limit_h_max 7
_diffrn_reflns_limit_h_min -8
_diffrn_reflns_limit_k_max 25
_diffrn_reflns_limit_k_min -28
_diffrn_reflns_limit_l_max 13
_diffrn_reflns_limit_l_min -13
_diffrn_reflns_number 15438
_diffrn_reflns_point_group_measured_fraction_full 0.934
_diffrn_reflns_point_group_measured_fraction_max 0.876
_diffrn_reflns_theta_full 25.242
_diffrn_reflns_theta_max 27.475
_diffrn_reflns_theta_min 3.878
_diffrn_source 'Enraf Nonius FR590'
_diffrn_standards_number 0
_exptl_absorpt_coefficient_mu 1.418
_exptl_absorpt_correction_T_max 0.888
_exptl_absorpt_correction_T_min 0.825
_exptl_absorpt_correction_type multi-scan
_exptl_absorpt_process_details
;
        [c.f. r.h. blessing, acta cryst. (1995), a51, 33-38]
;
_exptl_crystal_colour colourless
_exptl_crystal_density_diffrn 1.283
_exptl_crystal_density_method 'not measured'
_exptl_crystal_description block
_exptl_crystal_F_000 598
_exptl_crystal_size_max 0.21
_exptl_crystal_size_mid 0.15
_exptl_crystal_size_min 0.1
_refine_diff_density_max 0.216
_refine_diff_density_min -0.295
_refine_diff_density_rms 0.036
_refine_ls_abs_structure_details
;
 Flack x determined using 1860 quotients [(I+)-(I-)]/[(I+)+(I-)]
 (Parsons, Flack and Wagner, Acta Cryst. B69 (2013) 249-259).
;
_refine_ls_abs_structure_Flack -0.014(4)
_refine_ls_extinction_method none
_refine_ls_goodness_of_fit_ref 1.049
_refine_ls_hydrogen_treatment mixed
_refine_ls_matrix_type full
_refine_ls_number_constraints 0
_refine_ls_number_parameters 352
_refine_ls_number_reflns 5978
_refine_ls_number_restraints 1
_refine_ls_restrained_S_all 1.049
_refine_ls_R_factor_all 0.0552
_refine_ls_R_factor_gt 0.0393
_refine_ls_shift/su_max 0.001
_refine_ls_shift/su_mean 0
_refine_ls_structure_factor_coef Fsqd
_refine_ls_weighting_details 'w=1/[\s^2^(Fo^2^)+(0.0322P)^2^+0.3494P] where P=(Fo^2^+2Fc^2^)/3'
_refine_ls_weighting_scheme calc
_refine_ls_wR_factor_gt 0.0845
_refine_ls_wR_factor_ref 0.0924
_reflns_Friedel_coverage 0.722
_reflns_Friedel_fraction_full 0.875
_reflns_Friedel_fraction_max 0.754
_reflns_number_gt 4873
_reflns_number_total 5978
_reflns_threshold_expression 'I > 2\s(I)'
_cod_data_source_file c6ce01056c2.cif
_cod_data_source_block san784
_cod_depositor_comments 'Adding full bibliography for 7225988--7225998.cif.'
_cod_original_sg_symbol_H-M 'P 21'
_cod_database_code 7225997
_shelx_estimated_absorpt_t_min 0.755
_shelx_estimated_absorpt_t_max 0.871

loop_
_symmetry_equiv_pos_as_xyz
'x, y, z'
'-x, y+1/2, -z'

loop_
_atom_site_label
_atom_site_type_symbol
_atom_site_fract_x
_atom_site_fract_y
_atom_site_fract_z
_atom_site_U_iso_or_equiv
_atom_site_adp_type
_atom_site_occupancy
_atom_site_site_symmetry_order
_atom_site_calc_flag
_atom_site_refinement_flags_posn
_atom_site_refinement_flags_adp
C1 C 0.9081(5) 0.79638(17) 0.6425(4) 0.0508(8) Uani 1 1 d . .
H1 H 0.7964 0.7784 0.5884 0.061 Uiso 1 1 calc R U
C1A C 0.8849(5) 0.42330(15) 0.6477(4) 0.0480(8) Uani 1 1 d . .
C1AA C 0.4382(5) 0.31564(18) 0.7989(3) 0.0480(8) Uani 1 1 d . .
C2 C 0.8932(6) 0.85683(18) 0.6773(4) 0.0554(9) Uani 1 1 d . .
H2 H 0.773 0.8784 0.648 0.067 Uiso 1 1 calc R U
C2A C 0.7866(6) 0.37557(19) 0.5743(4) 0.0599(10) Uani 1 1 d . .
H2A H 0.8171 0.3668 0.4914 0.072 Uiso 1 1 calc R U
C2AA C 0.4394(6) 0.25334(18) 0.7833(4) 0.0586(10) Uani 1 1 d . .
H2AA H 0.5373 0.2357 0.7405 0.07 Uiso 1 1 calc R U
C3 C 1.0602(6) 0.88395(17) 0.7562(4) 0.0512(9) Uani 1 1 d . .
C3A C 0.6441(6) 0.3414(2) 0.6247(4) 0.0605(10) Uani 1 1 d . .
H3A H 0.5802 0.3095 0.5749 0.073 Uiso 1 1 calc R U
C3AA C 0.2973(7) 0.2175(2) 0.8305(4) 0.0639(11) Uani 1 1 d . .
H3AA H 0.2986 0.176 0.8187 0.077 Uiso 1 1 calc R U
C4 C 1.2332(6) 0.85024(19) 0.8021(3) 0.0530(9) Uani 1 1 d . .
H4 H 1.3439 0.8684 0.8567 0.064 Uiso 1 1 calc R U
C4A C 0.5936(5) 0.35317(16) 0.7475(3) 0.0463(8) Uani 1 1 d . .
C4AA C 0.1550(5) 0.2434(2) 0.8945(4) 0.0584(10) Uani 1 1 d . .
C5 C 1.2475(5) 0.78981(17) 0.7694(3) 0.0465(8) Uani 1 1 d . .
C5A C 0.6938(6) 0.40038(17) 0.8204(4) 0.0516(9) Uani 1 1 d . .
H5A H 0.6636 0.409 0.9034 0.062 Uiso 1 1 calc R U
C5AA C 0.1484(6) 0.3044(2) 0.9112(4) 0.0686(12) Uani 1 1 d . .
H5AA H 0.0506 0.3217 0.9546 0.082 Uiso 1 1 calc R U
C6 C 1.4426(6) 0.75650(19) 0.8274(4) 0.0582(10) Uani 1 1 d . .
H6C H 1.5554 0.7722 0.7884 0.07 Uiso 1 1 calc R U
H6D H 1.4742 0.7644 0.9217 0.07 Uiso 1 1 calc R U
C6A C 0.8378(6) 0.43489(18) 0.7715(4) 0.0521(9) Uani 1 1 d . .
H6A H 0.9037 0.4662 0.8223 0.063 Uiso 1 1 calc R U
C6AA C 0.2904(6) 0.3400(2) 0.8622(4) 0.0592(10) Uani 1 1 d . .
H6AA H 0.2856 0.3815 0.8724 0.071 Uiso 1 1 calc R U
C7 C 1.4295(5) 0.68931(19) 0.8058(3) 0.0531(8) Uani 1 1 d . .
H7A H 1.3521 0.6713 0.8676 0.064 Uiso 1 1 calc R U
H7B H 1.5671 0.6722 0.8218 0.064 Uiso 1 1 calc R U
C8 C 1.3244(5) 0.67536(15) 0.6648(3) 0.0426(8) Uani 1 1 d . .
H8 H 1.3945 0.6982 0.6042 0.051 Uiso 1 1 calc R U
C9 C 1.0978(4) 0.69622(17) 0.6446(3) 0.0434(7) Uani 1 1 d . .
H9 H 1.0303 0.6723 0.7047 0.052 Uiso 1 1 calc R U
C10 C 1.0839(5) 0.76210(16) 0.6857(3) 0.0432(7) Uani 1 1 d . .
C11 C 0.9846(5) 0.68287(18) 0.5042(4) 0.0520(8) Uani 1 1 d . .
H11A H 1.0391 0.7087 0.4426 0.062 Uiso 1 1 calc R U
H11B H 0.8397 0.6924 0.4984 0.062 Uiso 1 1 calc R U
C12 C 1.0049(5) 0.61701(17) 0.4631(4) 0.0501(8) Uani 1 1 d . .
H12A H 0.9303 0.5914 0.5147 0.06 Uiso 1 1 calc R U
H12B H 0.9437 0.6123 0.3706 0.06 Uiso 1 1 calc R U
C13 C 1.2307(5) 0.59741(15) 0.4839(3) 0.0401(7) Uani 1 1 d . .
C14 C 1.3281(5) 0.60943(16) 0.6282(3) 0.0410(7) Uani 1 1 d . .
H14 H 1.2434 0.5882 0.6829 0.049 Uiso 1 1 calc R U
C15 C 1.5367(5) 0.57603(17) 0.6459(4) 0.0534(9) Uani 1 1 d . .
H15A H 1.6437 0.602 0.6236 0.064 Uiso 1 1 calc R U
H15B H 1.5777 0.5623 0.7364 0.064 Uiso 1 1 calc R U
C16 C 1.4976(5) 0.52253(18) 0.5502(4) 0.0547(9) Uani 1 1 d . .
H16A H 1.5141 0.4849 0.5988 0.066 Uiso 1 1 calc R U
H16B H 1.5941 0.5232 0.4892 0.066 Uiso 1 1 calc R U
C17 C 1.2732(5) 0.52883(16) 0.4739(4) 0.0459(8) Uani 1 1 d . .
C18 C 1.3437(6) 0.63034(18) 0.3863(4) 0.0551(9) Uani 1 1 d . .
H18A H 1.3231 0.6729 0.3928 0.083 Uiso 1 1 calc R U
H18B H 1.2902 0.6172 0.2979 0.083 Uiso 1 1 calc R U
H18C H 1.4884 0.6215 0.4073 0.083 Uiso 1 1 calc R U
C20 C 1.1332(5) 0.49230(16) 0.5389(4) 0.0501(8) Uani 1 1 d . .
C21 C 1.0256(6) 0.46083(16) 0.5912(4) 0.0518(9) Uani 1 1 d . .
C35 C 0.5305(15) 0.5335(4) 0.0728(8) 0.136(3) Uani 1 1 d . .
H35A H 0.5663 0.5756 0.0672 0.163 Uiso 1 1 calc R U
H35B H 0.6171 0.5107 0.0235 0.163 Uiso 1 1 calc R U
C36 C 0.3254(17) 0.5260(5) 0.0113(9) 0.172(4) Uani 1 1 d . .
H36A H 0.3091 0.5393 -0.0789 0.258 Uiso 1 1 calc R U
H36B H 0.2885 0.4843 0.0133 0.258 Uiso 1 1 calc R U
H36C H 0.2376 0.5493 0.0571 0.258 Uiso 1 1 calc R U
O10 O 0.5778(6) 0.5157(2) 0.2067(4) 0.1026(13) Uani 1 1 d . .
O1 O 1.0628(5) 0.94336(13) 0.7905(3) 0.0658(7) Uani 1 1 d . .
O2 O 1.2494(5) 0.50693(13) 0.3412(3) 0.0562(7) Uani 1 1 d . .
Br1 Br -0.03039(8) 0.19310(3) 0.96595(5) 0.0978(2) Uani 1 1 d . .
H01 H 0.931(8) 0.957(2) 0.742(5) 0.073(14) Uiso 1 1 d . .
H02 H 1.332(6) 0.512(2) 0.316(4) 0.044(13) Uiso 1 1 d . .

loop_
_atom_site_aniso_label
_atom_site_aniso_U_11
_atom_site_aniso_U_22
_atom_site_aniso_U_33
_atom_site_aniso_U_23
_atom_site_aniso_U_13
_atom_site_aniso_U_12
C1 0.0358(17) 0.048(2) 0.067(2) 0.0008(17) 0.0058(16) 0.0010(15)
C1A 0.0441(17) 0.041(2) 0.061(2) 0.0119(17) 0.0141(16) 0.0028(15)
C1AA 0.0450(18) 0.058(2) 0.0425(18) 0.0066(16) 0.0119(15) 0.0008(16)
C2 0.0466(19) 0.050(2) 0.072(2) 0.0067(18) 0.0160(18) 0.0116(17)
C2A 0.068(2) 0.061(3) 0.059(2) 0.0018(19) 0.032(2) -0.002(2)
C2AA 0.064(2) 0.061(3) 0.058(2) -0.0118(18) 0.0293(18) -0.0090(19)
C3 0.058(2) 0.045(2) 0.051(2) -0.0024(16) 0.0144(17) 0.0072(17)
C3A 0.067(2) 0.062(3) 0.058(2) -0.0055(19) 0.028(2) -0.018(2)
C3AA 0.076(3) 0.067(3) 0.053(2) -0.0109(18) 0.024(2) -0.027(2)
C4 0.054(2) 0.061(2) 0.0415(17) -0.0061(17) 0.0029(16) 0.0073(18)
C4A 0.0449(18) 0.046(2) 0.0501(19) 0.0083(16) 0.0132(15) 0.0038(15)
C4AA 0.0407(18) 0.088(3) 0.0454(19) 0.0120(19) 0.0044(15) -0.0181(19)
C5 0.0465(18) 0.055(2) 0.0388(17) 0.0003(15) 0.0084(14) 0.0080(15)
C5A 0.059(2) 0.051(2) 0.0472(19) 0.0042(16) 0.0148(16) 0.0022(17)
C5AA 0.043(2) 0.093(4) 0.074(3) 0.018(2) 0.0219(19) 0.016(2)
C6 0.053(2) 0.068(3) 0.048(2) -0.0095(18) -0.0062(17) 0.0138(18)
C6A 0.056(2) 0.048(2) 0.053(2) 0.0069(16) 0.0103(18) -0.0022(18)
C6AA 0.051(2) 0.061(2) 0.069(2) 0.0125(19) 0.0189(18) 0.0122(18)
C7 0.0485(18) 0.062(2) 0.0460(17) 0.0015(19) 0.0009(14) 0.0196(19)
C8 0.0343(14) 0.053(2) 0.0409(15) 0.0029(14) 0.0067(12) 0.0055(14)
C9 0.0359(14) 0.0441(18) 0.0506(16) 0.0069(17) 0.0089(12) 0.0036(15)
C10 0.0385(16) 0.0456(19) 0.0465(18) 0.0037(15) 0.0102(14) 0.0047(14)
C11 0.0417(16) 0.045(2) 0.064(2) 0.0035(18) -0.0034(15) 0.0052(16)
C12 0.0389(17) 0.047(2) 0.060(2) 0.0018(16) -0.0044(15) 0.0003(15)
C13 0.0362(15) 0.0375(17) 0.0474(17) 0.0065(14) 0.0095(14) -0.0039(13)
C14 0.0328(15) 0.0461(19) 0.0450(16) 0.0086(15) 0.0095(13) 0.0050(14)
C15 0.0384(17) 0.061(2) 0.060(2) -0.0016(18) 0.0063(16) 0.0141(16)
C16 0.0388(17) 0.056(2) 0.070(2) 0.0032(18) 0.0128(17) 0.0093(16)
C17 0.0426(17) 0.0436(19) 0.053(2) 0.0041(16) 0.0137(15) -0.0004(14)
C18 0.067(2) 0.053(2) 0.0482(19) 0.0007(16) 0.0191(17) -0.0141(18)
C20 0.0472(18) 0.042(2) 0.063(2) 0.0051(16) 0.0140(16) 0.0035(16)
C21 0.049(2) 0.043(2) 0.065(2) 0.0114(18) 0.0154(17) 0.0036(15)
C35 0.150(7) 0.160(8) 0.107(5) 0.015(5) 0.051(5) 0.016(6)
C36 0.164(9) 0.221(12) 0.116(6) 0.024(6) -0.015(6) -0.019(8)
O10 0.082(2) 0.156(4) 0.077(2) 0.002(2) 0.0347(18) 0.019(2)
O1 0.0693(19) 0.0548(17) 0.0705(19) -0.0097(14) 0.0050(15) 0.0107(14)
O2 0.0542(16) 0.0551(17) 0.0639(18) -0.0066(13) 0.0231(14) -0.0098(13)
Br1 0.0746(3) 0.1421(5) 0.0812(3) 0.0089(3) 0.0259(2) -0.0499(3)

loop_
_atom_type_symbol
_atom_type_description
_atom_type_scat_dispersion_real
_atom_type_scat_dispersion_imag
_atom_type_scat_source
C C 0.0033 0.0016 'International Tables Vol C Tables 4.2.6.8 and 6.1.1.4'
H H 0 0 'International Tables Vol C Tables 4.2.6.8 and 6.1.1.4'
O O 0.0106 0.006 'International Tables Vol C Tables 4.2.6.8 and 6.1.1.4'
Br Br -0.2901 2.4595 'International Tables Vol C Tables 4.2.6.8 and 6.1.1.4'

loop_
_geom_angle_atom_site_label_1
_geom_angle_atom_site_label_2
_geom_angle_atom_site_label_3
_geom_angle
C10 C1 C2 122.5(3)
C10 C1 H1 118.8
C2 C1 H1 118.8
C6A C1A C2A 118.7(3)
C6A C1A C21 121.7(3)
C2A C1A C21 119.5(3)
C6AA C1AA C2AA 117.7(3)
C6AA C1AA C4A 122.5(4)
C2AA C1AA C4A 119.9(3)
C3 C2 C1 118.9(3)
C3 C2 H2 120.5
C1 C2 H2 120.5
C3A C2A C1A 120.0(4)
C3A C2A H2A 120
C1A C2A H2A 120
C3AA C2AA C1AA 121.0(4)
C3AA C2AA H2AA 119.5
C1AA C2AA H2AA 119.5
O1 C3 C4 117.8(4)
O1 C3 C2 123.0(3)
C4 C3 C2 119.2(3)
C2A C3A C4A 121.8(4)
C2A C3A H3A 119.1
C4A C3A H3A 119.1
C4AA C3AA C2AA 119.5(4)
C4AA C3AA H3AA 120.2
C2AA C3AA H3AA 120.2
C3 C4 C5 122.0(4)
C3 C4 H4 119
C5 C4 H4 119
C3A C4A C5A 117.8(3)
C3A C4A C1AA 120.5(3)
C5A C4A C1AA 121.6(3)
C3AA C4AA C5AA 121.2(4)
C3AA C4AA Br1 118.9(4)
C5AA C4AA Br1 119.9(3)
C4 C5 C10 119.7(3)
C4 C5 C6 117.8(3)
C10 C5 C6 122.4(3)
C6A C5A C4A 121.1(3)
C6A C5A H5A 119.5
C4A C5A H5A 119.5
C4AA C5AA C6AA 118.8(4)
C4AA C5AA H5AA 120.6
C6AA C5AA H5AA 120.6
C7 C6 C5 113.8(3)
C7 C6 H6C 108.8
C5 C6 H6C 108.8
C7 C6 H6D 108.8
C5 C6 H6D 108.8
H6C C6 H6D 107.7
C5A C6A C1A 120.7(4)
C5A C6A H6A 119.7
C1A C6A H6A 119.7
C1AA C6AA C5AA 121.9(4)
C1AA C6AA H6AA 119.1
C5AA C6AA H6AA 119.1
C6 C7 C8 110.3(3)
C6 C7 H7A 109.6
C8 C7 H7A 109.6
C6 C7 H7B 109.6
C8 C7 H7B 109.6
H7A C7 H7B 108.1
C14 C8 C7 114.1(3)
C14 C8 C9 108.4(3)
C7 C8 C9 109.4(3)
C14 C8 H8 108.2
C7 C8 H8 108.2
C9 C8 H8 108.2
C11 C9 C10 113.7(3)
C11 C9 C8 111.5(3)
C10 C9 C8 110.8(3)
C11 C9 H9 106.8
C10 C9 H9 106.8
C8 C9 H9 106.8
C1 C10 C5 117.5(3)
C1 C10 C9 121.5(3)
C5 C10 C9 120.9(3)
C9 C11 C12 113.1(3)
C9 C11 H11A 109
C12 C11 H11A 109
C9 C11 H11B 109
C12 C11 H11B 109
H11A C11 H11B 107.8
C13 C12 C11 111.3(3)
C13 C12 H12A 109.4
C11 C12 H12A 109.4
C13 C12 H12B 109.4
C11 C12 H12B 109.4
H12A C12 H12B 108
C12 C13 C14 108.4(3)
C12 C13 C18 110.2(3)
C14 C13 C18 112.4(3)
C12 C13 C17 116.9(3)
C14 C13 C17 100.7(3)
C18 C13 C17 108.0(3)
C8 C14 C13 112.8(3)
C8 C14 C15 119.3(3)
C13 C14 C15 104.0(3)
C8 C14 H14 106.7
C13 C14 H14 106.7
C15 C14 H14 106.7
C16 C15 C14 104.6(3)
C16 C15 H15A 110.8
C14 C15 H15A 110.8
C16 C15 H15B 110.8
C14 C15 H15B 110.8
H15A C15 H15B 108.9
C15 C16 C17 106.9(3)
C15 C16 H16A 110.3
C17 C16 H16A 110.3
C15 C16 H16B 110.3
C17 C16 H16B 110.3
H16A C16 H16B 108.6
O2 C17 C20 105.8(3)
O2 C17 C16 112.6(3)
C20 C17 C16 109.7(3)
O2 C17 C13 114.0(3)
C20 C17 C13 112.0(3)
C16 C17 C13 102.8(3)
C13 C18 H18A 109.5
C13 C18 H18B 109.5
H18A C18 H18B 109.5
C13 C18 H18C 109.5
H18A C18 H18C 109.5
H18B C18 H18C 109.5
C21 C20 C17 177.3(4)
C20 C21 C1A 176.4(4)
C36 C35 O10 115.9(7)
C36 C35 H35A 108.3
O10 C35 H35A 108.3
C36 C35 H35B 108.3
O10 C35 H35B 108.3
H35A C35 H35B 107.4
C35 C36 H36A 109.5
C35 C36 H36B 109.5
H36A C36 H36B 109.5
C35 C36 H36C 109.5
H36A C36 H36C 109.5
H36B C36 H36C 109.5
C3 O1 H01 102(3)
C17 O2 H02 110(4)

loop_
_geom_bond_atom_site_label_1
_geom_bond_atom_site_label_2
_geom_bond_distance
C1 C10 1.392(5)
C1 C2 1.399(5)
C1 H1 0.93
C1A C6A 1.387(5)
C1A C2A 1.393(6)
C1A C21 1.444(5)
C1AA C6AA 1.375(5)
C1AA C2AA 1.394(6)
C1AA C4A 1.489(5)
C2 C3 1.384(6)
C2 H2 0.93
C2A C3A 1.379(5)
C2A H2A 0.93
C2AA C3AA 1.382(5)
C2AA H2AA 0.93
C3 O1 1.366(5)
C3 C4 1.376(5)
C3A C4A 1.386(5)
C3A H3A 0.93
C3AA C4AA 1.365(6)
C3AA H3AA 0.93
C4 C5 1.392(6)
C4 H4 0.93
C4A C5A 1.387(5)
C4AA C5AA 1.370(6)
C4AA Br1 1.898(4)
C5 C10 1.398(5)
C5 C6 1.512(5)
C5A C6A 1.382(5)
C5A H5A 0.93
C5AA C6AA 1.387(6)
C5AA H5AA 0.93
C6 C7 1.510(6)
C6 H6C 0.97
C6 H6D 0.97
C6A H6A 0.93
C6AA H6AA 0.93
C7 C8 1.522(4)
C7 H7A 0.97
C7 H7B 0.97
C8 C14 1.514(5)
C8 C9 1.543(4)
C8 H8 0.98
C9 C11 1.531(5)
C9 C10 1.532(5)
C9 H9 0.98
C11 C12 1.536(6)
C11 H11A 0.97
C11 H11B 0.97
C12 C13 1.529(5)
C12 H12A 0.97
C12 H12B 0.97
C13 C14 1.531(5)
C13 C18 1.537(5)
C13 C17 1.557(5)
C14 C15 1.545(4)
C14 H14 0.98
C15 C16 1.536(5)
C15 H15A 0.97
C15 H15B 0.97
C16 C17 1.553(5)
C16 H16A 0.97
C16 H16B 0.97
C17 O2 1.429(5)
C17 C20 1.475(5)
C18 H18A 0.96
C18 H18B 0.96
C18 H18C 0.96
C20 C21 1.191(5)
C35 C36 1.397(11)
C35 O10 1.412(8)
C35 H35A 0.97
C35 H35B 0.97
C36 H36A 0.96
C36 H36B 0.96
C36 H36C 0.96
O1 H01 0.97(5)
O2 H02 0.65(4)

loop_
_geom_torsion_atom_site_label_1
_geom_torsion_atom_site_label_2
_geom_torsion_atom_site_label_3
_geom_torsion_atom_site_label_4
_geom_torsion
C10 C1 C2 C3 0.9(6)
C6A C1A C2A C3A 0.6(6)
C21 C1A C2A C3A -176.7(4)
C6AA C1AA C2AA C3AA -0.3(6)
C4A C1AA C2AA C3AA 179.8(4)
C1 C2 C3 O1 177.2(4)
C1 C2 C3 C4 -2.4(6)
C1A C2A C3A C4A 0.4(7)
C1AA C2AA C3AA C4AA -0.7(6)
O1 C3 C4 C5 -178.1(3)
C2 C3 C4 C5 1.4(6)
C2A C3A C4A C5A -1.0(6)
C2A C3A C4A C1AA 179.6(4)
C6AA C1AA C4A C3A -137.7(4)
C2AA C1AA C4A C3A 42.3(5)
C6AA C1AA C4A C5A 42.9(5)
C2AA C1AA C4A C5A -137.1(4)
C2AA C3AA C4AA C5AA 0.9(6)
C2AA C3AA C4AA Br1 -177.0(3)
C3 C4 C5 C10 1.1(5)
C3 C4 C5 C6 -178.8(4)
C3A C4A C5A C6A 0.6(6)
C1AA C4A C5A C6A -180.0(3)
C3AA C4AA C5AA C6AA -0.3(6)
Br1 C4AA C5AA C6AA 177.7(3)
C4 C5 C6 C7 170.1(3)
C10 C5 C6 C7 -9.8(5)
C4A C5A C6A C1A 0.4(6)
C2A C1A C6A C5A -1.0(5)
C21 C1A C6A C5A 176.3(4)
C2AA C1AA C6AA C5AA 1.0(6)
C4A C1AA C6AA C5AA -179.1(4)
C4AA C5AA C6AA C1AA -0.7(6)
C5 C6 C7 C8 43.1(4)
C6 C7 C8 C14 172.7(3)
C6 C7 C8 C9 -65.7(4)
C14 C8 C9 C11 -54.7(4)
C7 C8 C9 C11 -179.7(3)
C14 C8 C9 C10 177.6(2)
C7 C8 C9 C10 52.6(4)
C2 C1 C10 C5 1.6(6)
C2 C1 C10 C9 -179.1(3)
C4 C5 C10 C1 -2.5(5)
C6 C5 C10 C1 177.3(4)
C4 C5 C10 C9 178.1(3)
C6 C5 C10 C9 -2.0(5)
C11 C9 C10 C1 34.5(4)
C8 C9 C10 C1 161.0(3)
C11 C9 C10 C5 -146.2(3)
C8 C9 C10 C5 -19.7(4)
C10 C9 C11 C12 178.4(3)
C8 C9 C11 C12 52.3(4)
C9 C11 C12 C13 -52.8(4)
C11 C12 C13 C14 55.1(4)
C11 C12 C13 C18 -68.2(4)
C11 C12 C13 C17 168.0(3)
C7 C8 C14 C13 -177.2(3)
C9 C8 C14 C13 60.6(3)
C7 C8 C14 C15 -54.8(4)
C9 C8 C14 C15 -177.0(3)
C12 C13 C14 C8 -61.2(3)
C18 C13 C14 C8 60.9(4)
C17 C13 C14 C8 175.6(2)
C12 C13 C14 C15 168.2(3)
C18 C13 C14 C15 -69.8(4)
C17 C13 C14 C15 45.0(3)
C8 C14 C15 C16 -157.0(3)
C13 C14 C15 C16 -30.4(4)
C14 C15 C16 C17 3.6(4)
C15 C16 C17 O2 146.9(3)
C15 C16 C17 C20 -95.5(4)
C15 C16 C17 C13 23.9(4)
C12 C13 C17 O2 78.7(4)
C14 C13 C17 O2 -164.1(3)
C18 C13 C17 O2 -46.2(4)
C12 C13 C17 C20 -41.4(4)
C14 C13 C17 C20 75.8(3)
C18 C13 C17 C20 -166.3(3)
C12 C13 C17 C16 -159.1(3)
C14 C13 C17 C16 -42.0(3)
C18 C13 C17 C16 76.0(3)
